data_2016723
loop_
_publ_author_name
'Seela, Frank'
'Ming, Xin'
'Eickmeier, Henning'
'Reuter, Hans'

_publ_section_title
;
 7-Deaza-2'-deoxyinosine: a nucleoside showing ambiguous base-pairing
 properties against the four canonical DNA constituents
;
_journal_coeditor_code LN3105
_journal_issue 8
_journal_name_full 'Acta Crystallographica Section C'
_journal_page_first o417
_journal_page_last o419
_journal_paper_doi 10.1107/S0108270108019835
_journal_volume 64
_journal_year 2008
_chemical_formula_iupac 'C11 H13 N3 O4'
_chemical_formula_moiety 'C11 H13 N3 O4'
_chemical_formula_sum 'C11 H13 N3 O4'
_chemical_formula_weight 251.24
_chemical_name_common
;
7-Deaza-2'-deoxyinosine
;
_chemical_name_systematic
;
7-(2-deoxy-\b-D-<i>erythro</i>-pentofuranosyl)-3,7-dihydro-4<i>H</i>-
pyrrolo[2,3-<i>d</i>]pyrimidin-4-one
;
_space_group_IT_number 5
_symmetry_cell_setting monoclinic
_symmetry_space_group_name_Hall 'C 2y'
_symmetry_space_group_name_H-M 'C 1 2 1'
_atom_sites_solution_hydrogens geom
_atom_sites_solution_primary direct
_atom_sites_solution_secondary difmap
_cell_angle_alpha 90.00
_cell_angle_beta 106.109(2)
_cell_angle_gamma 90.00
_cell_formula_units_Z 4
_cell_length_a 19.9633(6)
_cell_length_b 5.2733(2)
_cell_length_c 11.2390(4)
_cell_measurement_reflns_used 9626
_cell_measurement_temperature 296(2)
_cell_measurement_theta_max 33.77
_cell_measurement_theta_min 2.42
_cell_volume 1136.70(7)
_computing_cell_refinement 'APEX2 (Bruker, 2006)'
_computing_data_collection 'APEX2 (Bruker, 2006)'
_computing_data_reduction 'APEX2 (Bruker, 2006)'
_computing_molecular_graphics 'SHELXTL (Sheldrick, 2008)'
_computing_publication_material
;
SHELXTL (Sheldrick, 2008) and PLATON (Spek, 2003)
;
_computing_structure_refinement 'SHELXTL (Sheldrick, 2008)'
_computing_structure_solution 'SHELXTL (Sheldrick, 2008)'
_diffrn_ambient_temperature 293(2)
_diffrn_measured_fraction_theta_full 0.999
_diffrn_measured_fraction_theta_max 0.999
_diffrn_measurement_device_type 'Bruker APEXII CCD area-detector'
_diffrn_measurement_method '\f and \w'
_diffrn_radiation_monochromator graphite
_diffrn_radiation_source 'fine-focus sealed tube'
_diffrn_radiation_type MoK\a
_diffrn_radiation_wavelength 0.71073
_diffrn_reflns_av_R_equivalents 0.0263
_diffrn_reflns_av_sigmaI/netI 0.0056
_diffrn_reflns_limit_h_max 28
_diffrn_reflns_limit_h_min -28
_diffrn_reflns_limit_k_max 7
_diffrn_reflns_limit_k_min -7
_diffrn_reflns_limit_l_max 15
_diffrn_reflns_limit_l_min -15
_diffrn_reflns_number 62751
_diffrn_reflns_theta_full 29.99
_diffrn_reflns_theta_max 29.99
_diffrn_reflns_theta_min 1.89
_exptl_absorpt_coefficient_mu 0.114
_exptl_absorpt_correction_type none
_exptl_crystal_colour colourless
_exptl_crystal_density_diffrn 1.468
_exptl_crystal_density_method 'not measured'
_exptl_crystal_description needle
_exptl_crystal_F_000 528
_exptl_crystal_size_max 0.3
_exptl_crystal_size_mid 0.2
_exptl_crystal_size_min 0.2
_refine_diff_density_max 0.267
_refine_diff_density_min -0.234
_refine_ls_abs_structure_details syn
_refine_ls_extinction_method none
_refine_ls_goodness_of_fit_ref 1.102
_refine_ls_hydrogen_treatment constr
_refine_ls_matrix_type full
_refine_ls_number_parameters 165
_refine_ls_number_reflns 1829
_refine_ls_number_restraints 1
_refine_ls_restrained_S_all 1.102
_refine_ls_R_factor_all 0.0329
_refine_ls_R_factor_gt 0.0321
_refine_ls_shift/su_max 0.000
_refine_ls_shift/su_mean 0.000
_refine_ls_structure_factor_coef Fsqd
_refine_ls_weighting_details 'calc w = 1/[\s^2^(Fo^2^)+(0.0672P)^2^+0.1712P] where P=(Fo^2^+2Fc^2^)/3'
_refine_ls_weighting_scheme calc
_refine_ls_wR_factor_gt 0.0919
_refine_ls_wR_factor_ref 0.0940
_reflns_number_gt 1793
_reflns_number_total 1829
_reflns_threshold_expression I>2\s(I)
_cod_data_source_file ln3105.cif
_cod_data_source_block I
_cod_depositor_comments
;
The following automatic conversions were performed:
'_geom_bond_publ_flag' value 'N' changed to 'n' according to
'/home/saulius/struct/CIF-dictionaries/cif_core.dic' dictionary named
'cif_core.dic' version 2.4.1 from 2010-06-29.

Automatic conversion script
Id: cif_fix_enum 1527 2010-12-29 10:47:43Z saulius 

The following automatic conversions were performed:

'_geom_bond_publ_flag' value 'N' changed to 'n' according to
/home/saulius/struct/CIF-dictionaries/cif_core.dic dictionary named
'cif_core.dic' version 2.4.1 from 2010-06-29.

Automatic conversion script
Id: cif_fix_values 1715 2011-07-08 13:25:40Z adriana 
;
_cod_original_sg_symbol_H-M 'C 2'
_cod_database_code 2016723
_cod_database_fobs_code 2016723

loop_
_symmetry_equiv_pos_as_xyz
'x, y, z'
'-x, y, -z'
'x+1/2, y+1/2, z'
'-x+1/2, y+1/2, -z'

loop_
_atom_site_type_symbol
_atom_site_label
_atom_site_fract_x
_atom_site_fract_y
_atom_site_fract_z
_atom_site_U_iso_or_equiv
_atom_site_adp_type
_atom_site_calc_flag
_atom_site_refinement_flags
_atom_site_occupancy
N N1 0.30750(6) 0.4109(3) 0.14551(10) 0.0376(3) Uani d . 1
H H1 0.2952 0.4825 0.0740 0.045 Uiso calc R 1
C C2 0.36826(8) 0.4893(4) 0.22670(13) 0.0405(4) Uani d . 1
H H2 0.3941 0.6127 0.1999 0.049 Uiso calc R 1
N N3 0.39265(6) 0.4035(3) 0.33911(11) 0.0363(3) Uani d . 1
C C4 0.35081(6) 0.2250(3) 0.36847(10) 0.0269(2) Uani d . 1
C C5 0.28785(6) 0.1303(3) 0.29246(11) 0.0279(2) Uani d . 1
C C6 0.26429(7) 0.2252(3) 0.16966(11) 0.0297(3) Uani d . 1
O O6 0.21131(5) 0.1604(3) 0.08650(9) 0.0392(3) Uani d . 1
C C7 0.26341(7) -0.0559(4) 0.36227(12) 0.0358(3) Uani d . 1
H H7 0.2228 -0.1511 0.3359 0.043 Uiso calc R 1
C C8 0.31129(8) -0.0669(4) 0.47521(13) 0.0367(3) Uani d . 1
H H8 0.3085 -0.1728 0.5398 0.044 Uiso calc R 1
N N9 0.36496(6) 0.1035(3) 0.47955(9) 0.0292(2) Uani d . 1
C C1' 0.42648(7) 0.1432(3) 0.58264(11) 0.0273(2) Uani d . 1
H H1' 0.4586 0.2579 0.5572 0.033 Uiso calc R 1
C C2' 0.46472(8) -0.1036(3) 0.63357(12) 0.0337(3) Uani d . 1
H H2'A 0.4463 -0.2457 0.5796 0.040 Uiso calc R 1
H H2'B 0.5143 -0.0890 0.6424 0.040 Uiso calc R 1
C C3' 0.45063(7) -0.1357(3) 0.75975(11) 0.0270(2) Uani d . 1
H H3'B 0.4070 -0.2285 0.7513 0.032 Uiso calc R 1
O O3' 0.50633(6) -0.2565(3) 0.84568(10) 0.0388(3) Uani d . 1
H H3'A 0.4911 -0.3452 0.8922 0.058 Uiso calc R 1
C C4' 0.44318(6) 0.1393(3) 0.79527(10) 0.0240(2) Uani d . 1
H H4' 0.4895 0.2168 0.8229 0.029 Uiso calc R 1
O O4' 0.40467(5) 0.2566(2) 0.68147(8) 0.0313(2) Uani d . 1
C C5' 0.40603(7) 0.1761(3) 0.89358(12) 0.0297(3) Uani d . 1
H H5'B 0.3568 0.1408 0.8590 0.036 Uiso calc R 1
H H5'C 0.4243 0.0576 0.9608 0.036 Uiso calc R 1
O O5' 0.41470(5) 0.4292(2) 0.94066(10) 0.0366(2) Uani d . 1
H H5'A 0.3765 0.4979 0.9272 0.055 Uiso calc R 1

loop_
_atom_site_aniso_label
_atom_site_aniso_U_11
_atom_site_aniso_U_22
_atom_site_aniso_U_33
_atom_site_aniso_U_12
_atom_site_aniso_U_13
_atom_site_aniso_U_23
N1 0.0331(5) 0.0526(8) 0.0233(4) -0.0086(6) 0.0018(4) 0.0087(5)
C2 0.0344(6) 0.0522(10) 0.0304(6) -0.0153(7) 0.0017(5) 0.0115(7)
N3 0.0308(5) 0.0457(8) 0.0280(5) -0.0123(6) 0.0010(4) 0.0084(5)
C4 0.0254(5) 0.0326(6) 0.0208(4) -0.0039(5) 0.0036(4) 0.0020(5)
C5 0.0252(5) 0.0345(6) 0.0226(5) -0.0058(5) 0.0043(4) -0.0009(5)
C6 0.0260(5) 0.0403(7) 0.0217(5) -0.0027(5) 0.0048(4) -0.0017(5)
O6 0.0305(4) 0.0579(8) 0.0250(4) -0.0093(5) 0.0005(3) -0.0042(5)
C7 0.0354(6) 0.0409(8) 0.0303(6) -0.0136(6) 0.0076(5) 0.0002(6)
C8 0.0404(7) 0.0407(8) 0.0284(6) -0.0129(7) 0.0085(5) 0.0047(6)
N9 0.0303(5) 0.0341(6) 0.0213(4) -0.0064(4) 0.0041(4) 0.0039(4)
C1' 0.0286(5) 0.0308(6) 0.0205(4) 0.0010(5) 0.0036(4) 0.0025(5)
C2' 0.0409(6) 0.0349(7) 0.0249(5) 0.0101(6) 0.0084(5) 0.0004(5)
C3' 0.0313(6) 0.0238(5) 0.0251(5) 0.0036(5) 0.0064(4) 0.0020(4)
O3' 0.0442(5) 0.0365(6) 0.0336(5) 0.0146(5) 0.0073(4) 0.0115(5)
C4' 0.0252(5) 0.0241(5) 0.0208(5) 0.0028(4) 0.0034(4) 0.0013(4)
O4' 0.0387(5) 0.0309(5) 0.0215(4) 0.0111(4) 0.0038(3) 0.0020(4)
C5' 0.0323(5) 0.0318(7) 0.0258(5) 0.0005(5) 0.0093(4) -0.0007(5)
O5' 0.0356(5) 0.0375(6) 0.0369(5) 0.0036(5) 0.0102(4) -0.0096(5)

loop_
_atom_type_symbol
_atom_type_description
_atom_type_scat_dispersion_real
_atom_type_scat_dispersion_imag
_atom_type_scat_source
C C 0.0033 0.0000 'International Tables Vol C Tables 4.2.6.8 and 6.1.1.4'
H H 0.0000 0.0000 'International Tables Vol C Tables 4.2.6.8 and 6.1.1.4'
N N 0.0061 0.0000 'International Tables Vol C Tables 4.2.6.8 and 6.1.1.4'
O O 0.0106 0.0000 'International Tables Vol C Tables 4.2.6.8 and 6.1.1.4'

loop_
_geom_angle_atom_site_label_1
_geom_angle_atom_site_label_2
_geom_angle_atom_site_label_3
_geom_angle
_geom_angle_publ_flag
C2 N1 C6 124.85(12) n
C2 N1 H1 117.6 n
C6 N1 H1 117.6 n
N3 C2 N1 124.56(14) n
N3 C2 H2 117.7 n
N1 C2 H2 117.7 n
C2 N3 C4 112.75(11) n
N3 C4 N9 124.31(11) n
N3 C4 C5 127.37(11) n
N9 C4 C5 108.31(12) n
C4 C5 C6 117.79(12) n
C4 C5 C7 107.23(11) n
C6 C5 C7 134.94(12) n
O6 C6 N1 119.48(12) n
O6 C6 C5 127.91(14) n
N1 C6 C5 112.61(11) n
C8 C7 C5 106.47(12) n
C8 C7 H7 126.8 n
C5 C7 H7 126.8 n
C7 C8 N9 109.89(13) n
C7 C8 H8 125.1 n
N9 C8 H8 125.1 n
C4 N9 C8 108.09(11) n
C4 N9 C1' 125.35(11) n
C8 N9 C1' 126.54(12) n
O4' C1' N9 107.92(10) n
O4' C1' C2' 106.93(10) n
N9 C1' C2' 113.45(13) n
O4' C1' H1' 109.5 n
N9 C1' H1' 109.5 n
C2' C1' H1' 109.5 n
C3' C2' C1' 103.82(11) n
C3' C2' H2'A 111.0 n
C1' C2' H2'A 111.0 n
C3' C2' H2'B 111.0 n
C1' C2' H2'B 111.0 n
H2'A C2' H2'B 109.0 n
O3' C3' C4' 111.56(11) n
O3' C3' C2' 111.90(11) n
C4' C3' C2' 101.19(10) n
O3' C3' H3'B 110.6 n
C4' C3' H3'B 110.6 n
C2' C3' H3'B 110.6 n
C3' O3' H3'A 109.5 n
O4' C4' C5' 110.33(10) n
O4' C4' C3' 104.10(10) n
C5' C4' C3' 114.80(11) n
O4' C4' H4' 109.1 n
C5' C4' H4' 109.1 n
C3' C4' H4' 109.1 n
C1' O4' C4' 107.96(10) n
O5' C5' C4' 111.02(12) n
O5' C5' H5'B 109.4 n
C4' C5' H5'B 109.4 n
O5' C5' H5'C 109.4 n
C4' C5' H5'C 109.4 n
H5'B C5' H5'C 108.0 n
C5' O5' H5'A 109.5 n

loop_
_geom_bond_atom_site_label_1
_geom_bond_atom_site_label_2
_geom_bond_distance
_geom_bond_publ_flag
N1 C2 1.3640(17) n
N1 C6 1.381(2) n
N1 H1 0.8600 n
C2 N3 1.3025(18) n
C2 H2 0.9300 n
N3 C4 1.3586(18) n
C4 N9 1.3613(16) n
C4 C5 1.4011(16) n
C5 C6 1.4200(17) n
C5 C7 1.425(2) n
C6 O6 1.2489(15) n
C7 C8 1.3620(18) n
C7 H7 0.9300 n
C8 N9 1.3887(18) n
C8 H8 0.9300 n
N9 C1' 1.4509(15) n
C1' O4' 1.4314(15) n
C1' C2' 1.537(2) n
C1' H1' 0.9800 n
C2' C3' 1.5297(18) n
C2' H2'A 0.9700 n
C2' H2'B 0.9700 n
C3' O3' 1.4067(15) n
C3' C4' 1.5224(18) n
C3' H3'B 0.9800 n
O3' H3'A 0.8200 n
C4' O4' 1.4364(14) n
C4' C5' 1.5044(17) n
C4' H4' 0.9800 n
C5' O5' 1.4287(19) n
C5' H5'B 0.9700 n
C5' H5'C 0.9700 n
O5' H5'A 0.8200 n

loop_
_geom_hbond_atom_site_label_D
_geom_hbond_atom_site_label_H
_geom_hbond_atom_site_label_A
_geom_hbond_site_symmetry_A
_geom_hbond_distance_DH
_geom_hbond_distance_HA
_geom_hbond_distance_DA
_geom_hbond_angle_DHA
N1 H1 O6 4 0.86 2.01 2.8511(17) 168
O3' H3'A O5' 1_545 0.82 2.12 2.8835(18) 155
O5' H5'A O6 4_556 0.82 1.92 2.7353(15) 174
C2 H2 O3' 2_666 0.93 2.29 3.1395(19) 151
C7 H7 O4' 4_546 0.93 2.54 3.4005(17) 153

loop_
_geom_torsion_atom_site_label_1
_geom_torsion_atom_site_label_2
_geom_torsion_atom_site_label_3
_geom_torsion_atom_site_label_4
_geom_torsion
_geom_torsion_publ_flag
C6 N1 C2 N3 -1.8(3) n
N1 C2 N3 C4 -0.1(3) n
C2 N3 C4 N9 179.16(16) n
C2 N3 C4 C5 0.4(2) n
N3 C4 C5 C6 1.1(2) n
N9 C4 C5 C6 -177.81(13) n
N3 C4 C5 C7 179.10(16) n
N9 C4 C5 C7 0.22(17) n
C2 N1 C6 O6 -176.92(17) y
C2 N1 C6 C5 3.1(2) n
C4 C5 C6 O6 177.42(15) n
C7 C5 C6 O6 0.1(3) y
C4 C5 C6 N1 -2.6(2) n
C7 C5 C6 N1 -179.98(18) n
C4 C5 C7 C8 -0.01(19) n
C6 C5 C7 C8 177.51(17) n
C5 C7 C8 N9 -0.2(2) y
N3 C4 N9 C8 -179.26(15) n
C5 C4 N9 C8 -0.33(17) n
N3 C4 N9 C1' -0.6(2) n
C5 C4 N9 C1' 178.37(13) n
C7 C8 N9 C4 0.33(19) n
C7 C8 N9 C1' -178.35(15) n
C4 N9 C1' O4' 113.30(15) y
C8 N9 C1' O4' -68.2(2) y
C4 N9 C1' C2' -128.42(15) n
C8 N9 C1' C2' 50.05(19) n
O4' C1' C2' C3' 9.40(14) n
N9 C1' C2' C3' -109.45(12) n
C1' C2' C3' O3' -148.28(12) n
C1' C2' C3' C4' -29.37(13) n
O3' C3' C4' O4' 159.06(10) n
C2' C3' C4' O4' 39.91(13) n
O3' C3' C4' C5' -80.23(14) n
C2' C3' C4' C5' 160.62(10) n
N9 C1' O4' C4' 138.63(11) n
C2' C1' O4' C4' 16.24(14) n
C5' C4' O4' C1' -159.35(11) n
C3' C4' O4' C1' -35.70(13) n
O4' C4' C5' O5' -75.63(13) y
C3' C4' C5' O5' 167.14(10) y

loop_
_cod_related_entry_id
_cod_related_entry_database
_cod_related_entry_code
1 ChemSpider 24726261
